data_4035146
loop_
_publ_author_name
'Kaufman, Riley H.'
'Law, Chunyin M.'
'Simanis, Justin A.'
'Woodall, Erica L.'
'Zwick, 3rd, Christian R'
'Wedler, Henry B.'
'Wendelboe, Paul'
'Hamaker, Christopher G.'
'Goodell, John R.'
'Tantillo, Dean J.'
'Mitchell, T. Andrew'

_publ_section_title
;
 Oxidopyrylium-Alkene [5 + 2] Cycloaddition Conjugate Addition Cascade
 (C<sup>3</sup>) Sequences: Scope, Limitation, and Computational
 Investigations.
;
_journal_issue 17
_journal_name_full 'The Journal of organic chemistry'
_journal_page_first 9818
_journal_page_last 9838
_journal_paper_doi 10.1021/acs.joc.8b01322
_journal_volume 83
_journal_year 2018
_chemical_formula_moiety 'C10 H12 O5'
_chemical_formula_sum 'C10 H12 O5'
_chemical_formula_weight 212.20
_chemical_name_common 'Law/Mitchell CML-II-66'
_space_group_crystal_system monoclinic
_space_group_IT_number 14
_space_group_name_Hall '-P 2ybc'
_space_group_name_H-M_alt 'P 1 21/c 1'
_atom_sites_solution_hydrogens mixed
_cell_angle_alpha 90
_cell_angle_beta 94.638(5)
_cell_angle_gamma 90
_cell_formula_units_Z 8
_cell_length_a 8.392(2)
_cell_length_b 19.953(6)
_cell_length_c 10.911(3)
_cell_measurement_reflns_used 7904
_cell_measurement_temperature 100.(2)
_cell_measurement_theta_max 25.7742
_cell_measurement_theta_min 2.6457
_cell_volume 1821.0(9)
_computing_cell_refinement 'SAINT V8.34A (Bruker AXS Inc., 2013)'
_computing_data_collection 'Bruker Instrument Service v2014.5.0.0'
_computing_data_reduction 'SAINT V8.34A (Bruker AXS Inc., 2013)'
_computing_molecular_graphics 'shelXle (C.B. Huebschle, rev 807)'
_computing_structure_refinement 'SHELXL-2017/1 (Sheldrick, 2017)'
_diffrn_ambient_temperature 100.(2)
_diffrn_detector_area_resol_mean 8.3333
_diffrn_measured_fraction_theta_full 0.994
_diffrn_measured_fraction_theta_max 0.994
_diffrn_measurement_device_type 'Bruker APEX-II CCD'
_diffrn_measurement_method '\f and \w scans'
_diffrn_radiation_monochromator graphite
_diffrn_radiation_probe x-ray
_diffrn_radiation_type MoK\a
_diffrn_radiation_wavelength 0.71073
_diffrn_reflns_av_R_equivalents 0.0493
_diffrn_reflns_av_unetI/netI 0.0406
_diffrn_reflns_limit_h_max 10
_diffrn_reflns_limit_h_min -10
_diffrn_reflns_limit_k_max 24
_diffrn_reflns_limit_k_min -24
_diffrn_reflns_limit_l_max 13
_diffrn_reflns_limit_l_min -13
_diffrn_reflns_number 17275
_diffrn_reflns_theta_full 26.38
_diffrn_reflns_theta_max 26.38
_diffrn_reflns_theta_min 2.04
_exptl_absorpt_coefficient_mu 0.125
_exptl_absorpt_correction_T_max 0.99
_exptl_absorpt_correction_T_min 0.94
_exptl_absorpt_correction_type multi-scan
_exptl_absorpt_process_details 'SADABS V2014/3 (Bruker AXS Inc.)'
_exptl_crystal_colour colourless
_exptl_crystal_density_diffrn 1.548
_exptl_crystal_density_method 'not measured'
_exptl_crystal_description block
_exptl_crystal_F_000 896
_exptl_crystal_size_max 0.139
_exptl_crystal_size_mid 0.122
_exptl_crystal_size_min 0.068
_refine_diff_density_max 0.481
_refine_diff_density_min -0.243
_refine_ls_extinction_method none
_refine_ls_goodness_of_fit_ref 1.026
_refine_ls_hydrogen_treatment mixed
_refine_ls_matrix_type full
_refine_ls_number_parameters 279
_refine_ls_number_reflns 3701
_refine_ls_number_restraints 0
_refine_ls_restrained_S_all 1.026
_refine_ls_R_factor_all 0.0526
_refine_ls_R_factor_gt 0.0383
_refine_ls_shift/su_max 0.000
_refine_ls_shift/su_mean 0.000
_refine_ls_structure_factor_coef Fsqd
_refine_ls_weighting_details 'w=1/[\s^2^(Fo^2^)+(0.0410P)^2^+0.7291P] where P=(Fo^2^+2Fc^2^)/3'
_refine_ls_weighting_scheme calc
_refine_ls_wR_factor_gt 0.0869
_refine_ls_wR_factor_ref 0.0943
_reflns_number_gt 2926
_reflns_number_total 3701
_reflns_threshold_expression 'I > 2\s(I)'
_cod_data_source_file jo8b01322_si_003.cif
_cod_data_source_block 7c
_cod_database_code 4035146

loop_
_space_group_symop_operation_xyz
'x, y, z'
'-x, y+1/2, -z+1/2'
'-x, -y, -z'
'x, -y-1/2, z-1/2'

loop_
_atom_site_type_symbol
_atom_site_label
_atom_site_fract_x
_atom_site_fract_y
_atom_site_fract_z
_atom_site_U_iso_or_equiv
_atom_site_adp_type
_atom_site_calc_flag
_atom_site_refinement_flags_adp
_atom_site_refinement_flags_posn
_atom_site_occupancy
O O8 0.54088(14) 0.58193(6) 0.51222(11) 0.0195(3) Uani d . . 1
O O7 1.01923(16) 0.60627(7) 0.92307(11) 0.0281(3) Uani d . . 1
O O5 1.24097(13) 0.61088(6) 0.59425(10) 0.0160(3) Uani d . . 1
O O6 1.00314(13) 0.50844(5) 0.65371(10) 0.0141(3) Uani d . . 1
O O9 0.65231(13) 0.58432(5) 0.71722(10) 0.0162(3) Uani d . . 1
O O3 0.35642(16) 0.45573(6) 0.87356(11) 0.0243(3) Uani d . . 1
O O10 0.71234(13) 0.35376(6) 0.81403(10) 0.0169(3) Uani d . . 1
O O4 0.79909(15) 0.25413(6) 0.72535(12) 0.0208(3) Uani d . . 1
C C21 0.65959(19) 0.60976(8) 0.59587(15) 0.0149(3) Uani d . . 1
H H21 0.652557 0.659787 0.595526 0.018 Uiso calc U R 1
C C22 0.82053(19) 0.58696(8) 0.55767(15) 0.0131(3) Uani d . . 1
H H22 0.825745 0.587054 0.466434 0.016 Uiso calc U R 1
C C14 0.96193(19) 0.62457(8) 0.62583(14) 0.0123(3) Uani d . . 1
H H14 0.923239 0.663449 0.673073 0.015 Uiso calc U R 1
C C15 1.0425(2) 0.57085(7) 0.71433(14) 0.0132(3) Uani d . . 1
C C16 0.9725(2) 0.56927(8) 0.83946(15) 0.0163(4) Uani d . . 1
C C13 1.09872(19) 0.64594(8) 0.54798(15) 0.0151(3) Uani d . . 1
H H13A 1.07171 0.634455 0.4605 0.018 Uiso calc U R 1
H H13B 1.115781 0.694952 0.554329 0.018 Uiso calc U R 1
C C12 1.2188(2) 0.58616(8) 0.71573(15) 0.0162(4) Uani d . . 1
H H12A 1.250426 0.620445 0.778643 0.019 Uiso calc U R 1
H H12B 1.28323 0.545219 0.733543 0.019 Uiso calc U R 1
C C19 0.83714(19) 0.51602(8) 0.61350(15) 0.0136(3) Uani d . . 1
H H19 0.798936 0.480507 0.553475 0.016 Uiso calc U R 1
C C18 0.7335(2) 0.51971(8) 0.72555(15) 0.0149(3) Uani d . . 1
H H18 0.654302 0.482187 0.722985 0.018 Uiso calc U R 1
C C17 0.8388(2) 0.51897(8) 0.84615(15) 0.0171(4) Uani d . . 1
H H17A 0.774057 0.530426 0.915142 0.02 Uiso calc U R 1
H H17B 0.884052 0.473607 0.861059 0.02 Uiso calc U R 1
C C10 0.4098(2) 0.40065(8) 0.89982(15) 0.0153(4) Uani d . . 1
C C9 0.5610(2) 0.38779(8) 0.98077(15) 0.0167(4) Uani d . . 1
H H9A 0.533864 0.376217 1.064831 0.02 Uiso calc U R 1
H H9B 0.627627 0.428787 0.985853 0.02 Uiso calc U R 1
C C11 0.6544(2) 0.33027(8) 0.92808(15) 0.0149(3) Uani d . . 1
H H11 0.745312 0.316176 0.987405 0.018 Uiso calc U R 1
C C7 0.68108(19) 0.30443(8) 0.72098(15) 0.0152(3) Uani d . . 1
H H7 0.66893 0.325719 0.637775 0.018 Uiso calc U R 1
C C1 0.32628(19) 0.33644(8) 0.85135(14) 0.0127(3) Uani d . . 1
C C2 0.1452(2) 0.33894(9) 0.83753(15) 0.0181(4) Uani d . . 1
H H2A 0.100266 0.312506 0.903371 0.022 Uiso calc U R 1
H H2B 0.107497 0.38579 0.842829 0.022 Uiso calc U R 1
O O1 0.09572(14) 0.31103(6) 0.71885(11) 0.0237(3) Uani d . . 1
C C3 0.22838(19) 0.27726(8) 0.67116(15) 0.0154(4) Uani d . . 1
H H3A 0.219184 0.278475 0.580157 0.018 Uiso calc U R 1
H H3B 0.233 0.229906 0.698316 0.018 Uiso calc U R 1
C C4 0.37705(19) 0.31528(8) 0.72276(14) 0.0125(3) Uani d . . 1
H H4 0.399881 0.354959 0.671006 0.015 Uiso calc U R 1
C C5 0.52610(19) 0.27150(8) 0.75090(14) 0.0132(3) Uani d . . 1
H H5 0.513022 0.225675 0.714367 0.016 Uiso calc U R 1
C C6 0.54209(19) 0.26992(8) 0.89326(15) 0.0139(3) Uani d . . 1
H H6 0.587421 0.226542 0.92609 0.017 Uiso calc U R 1
O O2 0.38383(13) 0.28195(5) 0.93035(10) 0.0135(2) Uani d . . 1
H H51 0.448(3) 0.5892(12) 0.542(2) 0.049(7) Uiso d . . 1
H H52 0.892(3) 0.2736(13) 0.715(2) 0.056(8) Uiso d . . 1

loop_
_atom_site_aniso_label
_atom_site_aniso_U_11
_atom_site_aniso_U_22
_atom_site_aniso_U_33
_atom_site_aniso_U_12
_atom_site_aniso_U_13
_atom_site_aniso_U_23
O8 0.0096(6) 0.0275(7) 0.0214(7) -0.0018(5) 0.0002(5) 0.0019(5)
O7 0.0331(8) 0.0361(8) 0.0153(7) -0.0113(6) 0.0033(6) -0.0087(6)
O5 0.0108(6) 0.0223(6) 0.0150(6) 0.0030(5) 0.0014(5) 0.0040(5)
O6 0.0125(6) 0.0126(5) 0.0171(6) 0.0016(4) 0.0004(5) -0.0024(4)
O9 0.0158(6) 0.0171(6) 0.0163(6) 0.0035(5) 0.0049(5) 0.0006(5)
O3 0.0337(8) 0.0148(6) 0.0237(7) 0.0050(5) -0.0016(6) -0.0005(5)
O10 0.0165(6) 0.0169(6) 0.0176(6) -0.0058(5) 0.0029(5) 0.0000(5)
O4 0.0104(6) 0.0205(6) 0.0318(7) 0.0024(5) 0.0046(5) 0.0000(5)
C21 0.0116(8) 0.0159(8) 0.0173(8) -0.0008(6) 0.0020(7) 0.0024(6)
C22 0.0122(8) 0.0153(8) 0.0120(8) -0.0001(6) 0.0009(6) 0.0002(6)
C14 0.0122(8) 0.0118(8) 0.0129(8) 0.0015(6) 0.0012(6) -0.0001(6)
C15 0.0147(8) 0.0117(8) 0.0129(8) 0.0006(6) -0.0004(6) -0.0013(6)
C16 0.0173(9) 0.0179(8) 0.0134(8) 0.0014(7) -0.0004(7) 0.0008(7)
C13 0.0112(8) 0.0162(8) 0.0178(9) 0.0002(6) 0.0003(7) 0.0042(6)
C12 0.0150(9) 0.0194(8) 0.0139(8) -0.0008(7) -0.0004(7) 0.0025(7)
C19 0.0111(8) 0.0148(8) 0.0148(8) -0.0009(6) 0.0005(6) -0.0026(6)
C18 0.0156(9) 0.0119(8) 0.0175(9) -0.0014(6) 0.0035(7) -0.0006(6)
C17 0.0202(9) 0.0172(8) 0.0141(8) -0.0006(7) 0.0038(7) 0.0028(7)
C10 0.0199(9) 0.0146(8) 0.0118(8) 0.0003(7) 0.0046(7) -0.0012(6)
C9 0.0188(9) 0.0165(8) 0.0143(8) -0.0040(7) -0.0011(7) -0.0013(6)
C11 0.0125(8) 0.0167(8) 0.0147(8) -0.0027(6) -0.0030(6) 0.0026(6)
C7 0.0124(8) 0.0166(8) 0.0167(8) -0.0001(6) 0.0018(7) -0.0005(6)
C1 0.0139(8) 0.0128(8) 0.0116(8) 0.0017(6) 0.0015(6) 0.0028(6)
C2 0.0149(9) 0.0242(9) 0.0152(9) 0.0026(7) 0.0008(7) -0.0037(7)
O1 0.0105(6) 0.0412(8) 0.0195(6) 0.0013(5) 0.0020(5) -0.0100(6)
C3 0.0115(8) 0.0199(8) 0.0150(8) -0.0001(6) 0.0026(6) -0.0013(7)
C4 0.0124(8) 0.0143(8) 0.0112(8) -0.0003(6) 0.0026(6) 0.0000(6)
C5 0.0099(8) 0.0141(8) 0.0155(8) -0.0011(6) 0.0007(6) -0.0013(6)
C6 0.0109(8) 0.0130(8) 0.0177(9) 0.0003(6) 0.0009(7) 0.0016(6)
O2 0.0132(6) 0.0133(5) 0.0141(6) 0.0003(4) 0.0022(5) 0.0030(4)

loop_
_atom_type_symbol
_atom_type_description
_atom_type_scat_dispersion_real
_atom_type_scat_dispersion_imag
_atom_type_scat_source
C C 0.0033 0.0016 'International Tables Vol C Tables 4.2.6.8 and 6.1.1.4'
O O 0.0106 0.0060 'International Tables Vol C Tables 4.2.6.8 and 6.1.1.4'
H H 0.0000 0.0000 'International Tables Vol C Tables 4.2.6.8 and 6.1.1.4'

loop_
_geom_angle_atom_site_label_1
_geom_angle_atom_site_label_2
_geom_angle_atom_site_label_3
_geom_angle
C21 O8 H51 107.1(16)
C13 O5 C12 108.91(12)
C19 O6 C15 103.35(11)
C21 O9 C18 108.56(12)
C7 O10 C11 109.48(12)
C7 O4 H52 108.0(16)
O8 C21 O9 112.37(13)
O8 C21 C22 107.62(13)
O9 C21 C22 104.78(13)
O8 C21 H21 110.6
O9 C21 H21 110.6
C22 C21 H21 110.6
C21 C22 C19 102.76(12)
C21 C22 C14 112.90(13)
C19 C22 C14 102.38(13)
C21 C22 H22 112.6
C19 C22 H22 112.6
C14 C22 H22 112.6
C13 C14 C22 116.52(13)
C13 C14 C15 103.08(12)
C22 C14 C15 104.01(12)
C13 C14 H14 110.9
C22 C14 H14 110.9
C15 C14 H14 110.9
O6 C15 C12 111.63(13)
O6 C15 C16 107.62(12)
C12 C15 C16 116.23(14)
O6 C15 C14 103.82(12)
C12 C15 C14 104.04(12)
C16 C15 C14 112.84(13)
O7 C16 C17 124.31(15)
O7 C16 C15 122.28(15)
C17 C16 C15 113.39(14)
O5 C13 C14 107.80(12)
O5 C13 H13A 110.1
C14 C13 H13A 110.1
O5 C13 H13B 110.1
C14 C13 H13B 110.1
H13A C13 H13B 108.5
O5 C12 C15 105.02(13)
O5 C12 H12A 110.7
C15 C12 H12A 110.7
O5 C12 H12B 110.7
C15 C12 H12B 110.7
H12A C12 H12B 108.8
O6 C19 C22 105.78(12)
O6 C19 C18 110.79(13)
C22 C19 C18 103.18(12)
O6 C19 H19 112.2
C22 C19 H19 112.2
C18 C19 H19 112.2
O9 C18 C17 107.33(13)
O9 C18 C19 106.29(12)
C17 C18 C19 110.81(14)
O9 C18 H18 110.8
C17 C18 H18 110.8
C19 C18 H18 110.8
C16 C17 C18 109.42(13)
C16 C17 H17A 109.8
C18 C17 H17A 109.8
C16 C17 H17B 109.8
C18 C17 H17B 109.8
H17A C17 H17B 108.2
O3 C10 C9 124.76(15)
O3 C10 C1 121.72(16)
C9 C10 C1 113.53(13)
C10 C9 C11 109.90(13)
C10 C9 H9A 109.7
C11 C9 H9A 109.7
C10 C9 H9B 109.7
C11 C9 H9B 109.7
H9A C9 H9B 108.2
O10 C11 C9 107.33(13)
O10 C11 C6 106.20(12)
C9 C11 C6 110.70(13)
O10 C11 H11 110.8
C9 C11 H11 110.8
C6 C11 H11 110.8
O4 C7 O10 112.35(13)
O4 C7 C5 107.28(13)
O10 C7 C5 104.95(12)
O4 C7 H7 110.7
O10 C7 H7 110.7
C5 C7 H7 110.7
O2 C1 C2 111.59(13)
O2 C1 C10 107.53(13)
C2 C1 C10 115.68(13)
O2 C1 C4 103.34(12)
C2 C1 C4 105.34(13)
C10 C1 C4 112.73(13)
O1 C2 C1 106.89(12)
O1 C2 H2A 110.3
C1 C2 H2A 110.3
O1 C2 H2B 110.3
C1 C2 H2B 110.3
H2A C2 H2B 108.6
C3 O1 C2 109.41(12)
O1 C3 C4 105.52(13)
O1 C3 H3A 110.6
C4 C3 H3A 110.6
O1 C3 H3B 110.6
C4 C3 H3B 110.6
H3A C3 H3B 108.8
C3 C4 C5 114.76(13)
C3 C4 C1 101.06(12)
C5 C4 C1 104.58(12)
C3 C4 H4 111.9
C5 C4 H4 111.9
C1 C4 H4 111.9
C7 C5 C4 114.17(13)
C7 C5 C6 102.63(13)
C4 C5 C6 102.43(12)
C7 C5 H5 112.3
C4 C5 H5 112.3
C6 C5 H5 112.3
O2 C6 C5 105.75(12)
O2 C6 C11 110.89(12)
C5 C6 C11 103.33(12)
O2 C6 H6 112.1
C5 C6 H6 112.1
C11 C6 H6 112.1
C6 O2 C1 103.25(11)

loop_
_geom_bond_atom_site_label_1
_geom_bond_atom_site_label_2
_geom_bond_distance
O8 C21 1.410(2)
O8 H51 0.88(3)
O7 C16 1.214(2)
O5 C13 1.439(2)
O5 C12 1.4404(19)
O6 C19 1.434(2)
O6 C15 1.4359(18)
O9 C21 1.4239(19)
O9 C18 1.4575(19)
O3 C10 1.212(2)
O10 C7 1.4232(19)
O10 C11 1.4499(19)
O4 C7 1.408(2)
O4 H52 0.89(3)
C21 C22 1.515(2)
C21 H21 1.0
C22 C19 1.543(2)
C22 C14 1.543(2)
C22 H22 1.0
C14 C13 1.542(2)
C14 C15 1.560(2)
C14 H14 1.0
C15 C12 1.510(2)
C15 C16 1.530(2)
C16 C17 1.511(2)
C13 H13A 0.99
C13 H13B 0.99
C12 H12A 0.99
C12 H12B 0.99
C19 C18 1.559(2)
C19 H19 1.0
C18 C17 1.525(2)
C18 H18 1.0
C17 H17A 0.99
C17 H17B 0.99
C10 C9 1.508(2)
C10 C1 1.534(2)
C9 C11 1.528(2)
C9 H9A 0.99
C9 H9B 0.99
C11 C6 1.557(2)
C11 H11 1.0
C7 C5 1.516(2)
C7 H7 1.0
C1 O2 1.4460(18)
C1 C2 1.516(2)
C1 C4 1.557(2)
C2 O1 1.440(2)
C2 H2A 0.99
C2 H2B 0.99
O1 C3 1.4346(19)
C3 C4 1.528(2)
C3 H3A 0.99
C3 H3B 0.99
C4 C5 1.536(2)
C4 H4 1.0
C5 C6 1.549(2)
C5 H5 1.0
C6 O2 1.4395(19)
C6 H6 1.0

loop_
_geom_hbond_atom_site_label_D
_geom_hbond_atom_site_label_H
_geom_hbond_atom_site_label_A
_geom_hbond_site_symmetry_A
_geom_hbond_distance_DH
_geom_hbond_distance_HA
_geom_hbond_distance_DA
_geom_hbond_angle_DHA
C21 H21 O2 2_656 1.0 2.47 3.464(2) 172.9
C13 H13A O1 3_666 0.99 2.56 3.333(2) 135.1
C12 H12B O3 1_655 0.99 2.4 3.279(2) 147.9
C19 H19 O5 3_766 1.0 2.44 3.426(2) 169.2
C17 H17A O3 3_667 0.99 2.65 3.620(2) 167.9
C11 H11 O7 3_767 1.0 2.63 3.320(2) 125.8
C3 H3A O2 4_565 0.99 2.53 3.249(2) 129.3
C4 H4 O8 3_666 1.0 2.45 3.397(2) 158.4
O8 H51 O5 1_455 0.88(3) 1.92(3) 2.7989(18) 174.(2)
O4 H52 O1 1_655 0.89(3) 1.86(3) 2.7422(18) 171.(2)

loop_
_geom_torsion_atom_site_label_1
_geom_torsion_atom_site_label_2
_geom_torsion_atom_site_label_3
_geom_torsion_atom_site_label_4
_geom_torsion
C18 O9 C21 O8 81.68(15)
C18 O9 C21 C22 -34.87(15)
O8 C21 C22 C19 -81.59(15)
O9 C21 C22 C19 38.19(15)
O8 C21 C22 C14 168.88(12)
O9 C21 C22 C14 -71.34(16)
C21 C22 C14 C13 -138.20(14)
C19 C22 C14 C13 112.03(14)
C21 C22 C14 C15 109.15(14)
C19 C22 C14 C15 -0.62(15)
C19 O6 C15 C12 -155.59(12)
C19 O6 C15 C16 75.74(14)
C19 O6 C15 C14 -44.10(14)
C13 C14 C15 O6 -95.19(13)
C22 C14 C15 O6 26.84(15)
C13 C14 C15 C12 21.74(15)
C22 C14 C15 C12 143.77(13)
C13 C14 C15 C16 148.59(13)
C22 C14 C15 C16 -89.38(15)
O6 C15 C16 O7 160.66(15)
C12 C15 C16 O7 34.7(2)
C14 C15 C16 O7 -85.4(2)
O6 C15 C16 C17 -20.82(18)
C12 C15 C16 C17 -146.82(14)
C14 C15 C16 C17 93.11(16)
C12 O5 C13 C14 -17.79(16)
C22 C14 C13 O5 -116.47(14)
C15 C14 C13 O5 -3.29(16)
C13 O5 C12 C15 32.14(16)
O6 C15 C12 O5 78.39(15)
C16 C15 C12 O5 -157.65(13)
C14 C15 C12 O5 -32.95(15)
C15 O6 C19 C22 44.62(14)
C15 O6 C19 C18 -66.53(14)
C21 C22 C19 O6 -143.33(12)
C14 C22 C19 O6 -26.05(15)
C21 C22 C19 C18 -26.90(16)
C14 C22 C19 C18 90.38(14)
C21 O9 C18 C17 135.52(13)
C21 O9 C18 C19 16.91(16)
O6 C19 C18 O9 120.12(13)
C22 C19 C18 O9 7.30(16)
O6 C19 C18 C17 3.83(17)
C22 C19 C18 C17 -108.99(14)
O7 C16 C17 C18 138.66(17)
C15 C16 C17 C18 -39.82(19)
O9 C18 C17 C16 -67.51(16)
C19 C18 C17 C16 48.14(17)
O3 C10 C9 C11 -139.66(16)
C1 C10 C9 C11 40.18(18)
C7 O10 C11 C9 -133.35(13)
C7 O10 C11 C6 -14.91(16)
C10 C9 C11 O10 68.11(16)
C10 C9 C11 C6 -47.38(17)
C11 O10 C7 O4 -83.24(16)
C11 O10 C7 C5 33.01(16)
O3 C10 C1 O2 -160.23(14)
C9 C10 C1 O2 19.93(17)
O3 C10 C1 C2 -34.8(2)
C9 C10 C1 C2 145.38(14)
O3 C10 C1 C4 86.54(19)
C9 C10 C1 C4 -93.31(16)
O2 C1 C2 O1 -102.76(15)
C10 C1 C2 O1 133.89(14)
C4 C1 C2 O1 8.70(16)
C1 C2 O1 C3 13.61(17)
C2 O1 C3 C4 -30.90(17)
O1 C3 C4 C5 146.05(13)
O1 C3 C4 C1 34.17(15)
O2 C1 C4 C3 91.53(13)
C2 C1 C4 C3 -25.67(15)
C10 C1 C4 C3 -152.69(13)
O2 C1 C4 C5 -27.92(15)
C2 C1 C4 C5 -145.12(13)
C10 C1 C4 C5 87.86(15)
O4 C7 C5 C4 -167.21(13)
O10 C7 C5 C4 73.11(16)
O4 C7 C5 C6 82.78(14)
O10 C7 C5 C6 -36.91(15)
C3 C4 C5 C7 142.06(14)
C1 C4 C5 C7 -108.18(15)
C3 C4 C5 C6 -107.81(14)
C1 C4 C5 C6 1.96(15)
C7 C5 C6 O2 143.61(12)
C4 C5 C6 O2 24.98(15)
C7 C5 C6 C11 27.02(15)
C4 C5 C6 C11 -91.60(14)
O10 C11 C6 O2 -121.50(13)
C9 C11 C6 O2 -5.31(18)
O10 C11 C6 C5 -8.61(16)
C9 C11 C6 C5 107.59(14)
C5 C6 O2 C1 -44.07(14)
C11 C6 O2 C1 67.28(15)
C2 C1 O2 C6 157.07(13)
C10 C1 O2 C6 -75.06(14)
C4 C1 O2 C6 44.36(14)
